data_7243704
loop_
_publ_author_name
'Duan, Xiu'
'Sun, Qi'
'Yuan, Xin'
'Qin, Long-Zhou'
'Zhang, Xin-Peng'
'Liu, Jie'
'Wu, Meng-Yu'
'Zhu, Shan-Shan'
'Ma, Can-Liang'
'Qiu, Jiang-Kai'
'Guo, Kai'

_publ_section_title
;
 Photoinduced remote heteroaryl migration accompanied by
 cyanoalkylacylation in continuous flow
;
_journal_issue 22
_journal_name_full 'Green Chemistry'
_journal_page_first 8916
_journal_page_last 8921
_journal_paper_doi 10.1039/D1GC03060D
_journal_volume 23
_journal_year 2021
_chemical_formula_sum 'C21 H19 N3 O S'
_chemical_formula_weight 361.45
_space_group_IT_number 19
_space_group_name_Hall 'P 2ac 2ab'
_space_group_name_H-M_alt 'P 21 21 21'
_symmetry_cell_setting orthorhombic
_symmetry_space_group_name_H-M 'P 21 21 21'
_atom_sites_solution_hydrogens geom
_atom_sites_solution_primary direct
_atom_sites_solution_secondary difmap
_audit_creation_method SHELXL-97
_audit_update_record
;
2021-06-09 deposited with the CCDC.	2021-10-05 downloaded from the CCDC.
;
_cell_angle_alpha 90.00
_cell_angle_beta 90.00
_cell_angle_gamma 90.00
_cell_formula_units_Z 4
_cell_length_a 7.2246(8)
_cell_length_b 11.8631(11)
_cell_length_c 20.815(2)
_cell_measurement_reflns_used 2431
_cell_measurement_temperature 298(2)
_cell_measurement_theta_max 23.917
_cell_measurement_theta_min 2.604
_cell_volume 1784.0(3)
_computing_cell_refinement 'Bruker SMART'
_computing_data_collection 'Bruker SMART'
_computing_data_reduction 'Bruker SAINT'
_computing_molecular_graphics 'Bruker SHELXTL'
_computing_publication_material 'Bruker SHELXTL'
_computing_structure_refinement 'SHELXL-97 (Sheldrick, 1997)'
_computing_structure_solution 'SHELXS-97 (Sheldrick, 1990)'
_diffrn_ambient_temperature 298(2)
_diffrn_measured_fraction_theta_full 0.997
_diffrn_measured_fraction_theta_max 0.997
_diffrn_measurement_device_type 'CCD area detector'
_diffrn_measurement_method 'phi and omega scans'
_diffrn_radiation_monochromator graphite
_diffrn_radiation_source 'fine-focus sealed tube'
_diffrn_radiation_type MoK\a
_diffrn_radiation_wavelength 0.71073
_diffrn_reflns_av_R_equivalents 0.0678
_diffrn_reflns_av_sigmaI/netI 0.0763
_diffrn_reflns_limit_h_max 8
_diffrn_reflns_limit_h_min -8
_diffrn_reflns_limit_k_max 12
_diffrn_reflns_limit_k_min -14
_diffrn_reflns_limit_l_max 23
_diffrn_reflns_limit_l_min -24
_diffrn_reflns_number 8971
_diffrn_reflns_theta_full 25.01
_diffrn_reflns_theta_max 25.01
_diffrn_reflns_theta_min 2.60
_exptl_absorpt_coefficient_mu 0.197
_exptl_absorpt_correction_T_max 0.9488
_exptl_absorpt_correction_T_min 0.9168
_exptl_absorpt_correction_type multi-scan
_exptl_absorpt_process_details sadabs
_exptl_crystal_colour yellow
_exptl_crystal_density_diffrn 1.346
_exptl_crystal_density_meas 1.346
_exptl_crystal_density_method 'not measured'
_exptl_crystal_description crystals
_exptl_crystal_F_000 760
_exptl_crystal_size_max 0.45
_exptl_crystal_size_mid 0.30
_exptl_crystal_size_min 0.27
_refine_diff_density_max 0.213
_refine_diff_density_min -0.327
_refine_diff_density_rms 0.057
_refine_ls_abs_structure_details 'Flack H D (1983), Acta Cryst. A39, 876-881'
_refine_ls_abs_structure_Flack 0.23(13)
_refine_ls_extinction_method none
_refine_ls_goodness_of_fit_ref 1.031
_refine_ls_hydrogen_treatment mixed
_refine_ls_matrix_type full
_refine_ls_number_parameters 235
_refine_ls_number_reflns 3151
_refine_ls_number_restraints 0
_refine_ls_restrained_S_all 1.031
_refine_ls_R_factor_all 0.0825
_refine_ls_R_factor_gt 0.0549
_refine_ls_shift/su_max 0.000
_refine_ls_shift/su_mean 0.000
_refine_ls_structure_factor_coef Fsqd
_refine_ls_weighting_details 'calc w=1/[\s^2^(Fo^2^)+(0.0686P)^2^+0.0000P] where P=(Fo^2^+2Fc^2^)/3'
_refine_ls_weighting_scheme calc
_refine_ls_wR_factor_gt 0.1279
_refine_ls_wR_factor_ref 0.1390
_reflns_number_gt 2247
_reflns_number_total 3151
_reflns_threshold_expression >2sigma(I)
_cod_data_source_file d1gc03060d2.cif
_cod_data_source_block 210318b
_cod_depositor_comments
;
The following automatic conversions were performed:

data item '_symmetry_cell_setting' value 'Orthorhombic' was changed
to 'orthorhombic' in accordance with the
/home/data/users/saulius/crontab/automatic-downloads/rss-feeds/RSC/lib/dictionaries/cif_core.dic
dictionary named 'cif_core.dic' version 2.4.2 last updated on
2011-04-26.

Automatic conversion script
Id: cif_fix_values 7556 2019-12-06 15:28:31Z antanas 

 Adding full bibliography for 7243704.cif.
;
_cod_original_sg_symbol_H-M P2(1)2(1)2(1)
_cod_database_code 7243704

loop_
_symmetry_equiv_pos_as_xyz
'x, y, z'
'-x+1/2, -y, z+1/2'
'-x, y+1/2, -z+1/2'
'x+1/2, -y+1/2, -z'

loop_
_atom_site_label
_atom_site_type_symbol
_atom_site_fract_x
_atom_site_fract_y
_atom_site_fract_z
_atom_site_U_iso_or_equiv
_atom_site_adp_type
_atom_site_occupancy
_atom_site_symmetry_multiplicity
_atom_site_calc_flag
_atom_site_refinement_flags
_atom_site_disorder_assembly
_atom_site_disorder_group
N1 N 0.1314(5) 0.3346(2) 0.34121(12) 0.0398(7) Uani 1 1 d . . .
N2 N 0.1255(5) 0.2659(2) 0.44761(11) 0.0398(8) Uani 1 1 d . . .
H2 H 0.1478 0.2047 0.4684 0.048 Uiso 1 1 calc R . .
N3 N 0.7819(6) 0.6564(4) 0.55399(18) 0.0903(15) Uani 1 1 d . . .
O1 O 0.1482(4) 0.1554(2) 0.55615(9) 0.0445(7) Uani 1 1 d . . .
S1 S 0.10859(17) 0.11912(8) 0.35020(4) 0.0496(3) Uani 1 1 d . . .
C1 C 0.1244(5) 0.2550(3) 0.38171(13) 0.0346(8) Uani 1 1 d . . .
C2 C 0.1271(6) 0.2931(3) 0.27985(15) 0.0393(9) Uani 1 1 d . . .
C3 C 0.1137(6) 0.1780(3) 0.27403(15) 0.0407(9) Uani 1 1 d . . .
C4 C 0.1056(6) 0.1261(3) 0.21519(17) 0.0547(11) Uani 1 1 d . . .
H4 H 0.0956 0.0481 0.2119 0.066 Uiso 1 1 calc R . .
C5 C 0.1126(7) 0.1925(4) 0.16148(16) 0.0557(11) Uani 1 1 d . . .
H5 H 0.1069 0.1592 0.1211 0.067 Uiso 1 1 calc R . .
C6 C 0.1278(6) 0.3073(3) 0.16648(15) 0.0528(11) Uani 1 1 d . . .
H6 H 0.1334 0.3510 0.1294 0.063 Uiso 1 1 calc R . .
C7 C 0.1350(6) 0.3582(3) 0.22521(15) 0.0481(10) Uani 1 1 d . . .
H7 H 0.1451 0.4362 0.2283 0.058 Uiso 1 1 calc R . .
C8 C 0.6829(6) 0.6364(4) 0.5145(2) 0.0548(11) Uani 1 1 d . . .
C9 C 0.5544(5) 0.6072(3) 0.46392(16) 0.0489(10) Uani 1 1 d . . .
H9A H 0.6132 0.5535 0.4353 0.059 Uiso 1 1 calc R . .
H9B H 0.5265 0.6743 0.4392 0.059 Uiso 1 1 calc R . .
C10 C 0.3766(6) 0.5575(3) 0.48809(14) 0.0433(9) Uani 1 1 d . . .
H10A H 0.3127 0.6124 0.5146 0.052 Uiso 1 1 calc R . .
H10B H 0.4032 0.4921 0.5145 0.052 Uiso 1 1 calc R . .
C11 C 0.2545(6) 0.5236(3) 0.43297(14) 0.0391(9) Uani 1 1 d . . .
H11A H 0.3213 0.4706 0.4061 0.047 Uiso 1 1 calc R . .
H11B H 0.2281 0.5898 0.4072 0.047 Uiso 1 1 calc R . .
C12 C 0.0725(5) 0.4703(3) 0.45329(15) 0.0376(9) Uani 1 1 d . . .
H12A H 0.0096 0.5208 0.4827 0.045 Uiso 1 1 calc R . .
H12B H -0.0055 0.4612 0.4157 0.045 Uiso 1 1 calc R . .
C13 C 0.0969(5) 0.3582(3) 0.48500(14) 0.0335(8) Uani 1 1 d . . .
C14 C 0.0948(5) 0.3481(3) 0.54932(14) 0.0371(9) Uani 1 1 d . . .
H14 H 0.0719 0.4129 0.5732 0.044 Uiso 1 1 calc R . .
C15 C 0.1248(6) 0.2461(3) 0.58390(14) 0.0372(9) Uani 1 1 d . . .
C16 C 0.1202(5) 0.2475(3) 0.65536(13) 0.0352(8) Uani 1 1 d . . .
C17 C 0.1337(6) 0.1480(3) 0.68781(15) 0.0505(11) Uani 1 1 d . . .
H17 H 0.1424 0.0810 0.6648 0.061 Uiso 1 1 calc R . .
C18 C 0.1349(6) 0.1444(4) 0.75382(16) 0.0619(13) Uani 1 1 d . . .
H18 H 0.1427 0.0756 0.7750 0.074 Uiso 1 1 calc R . .
C19 C 0.1245(6) 0.2421(4) 0.78820(15) 0.0539(11) Uani 1 1 d . . .
H19 H 0.1272 0.2402 0.8329 0.065 Uiso 1 1 calc R . .
C20 C 0.1103(7) 0.3417(4) 0.75708(16) 0.0603(12) Uani 1 1 d . . .
H20 H 0.1008 0.4082 0.7805 0.072 Uiso 1 1 calc R . .
C21 C 0.1096(6) 0.3453(3) 0.69108(15) 0.0513(11) Uani 1 1 d . . .
H21 H 0.1020 0.4145 0.6702 0.062 Uiso 1 1 calc R . .

loop_
_atom_site_aniso_label
_atom_site_aniso_U_11
_atom_site_aniso_U_22
_atom_site_aniso_U_33
_atom_site_aniso_U_23
_atom_site_aniso_U_13
_atom_site_aniso_U_12
N1 0.056(2) 0.0371(16) 0.0264(13) -0.0009(12) -0.0037(16) -0.0059(17)
N2 0.056(2) 0.0367(17) 0.0264(13) 0.0001(13) -0.0029(15) 0.0056(19)
N3 0.085(3) 0.112(4) 0.074(3) -0.039(3) 0.001(2) -0.027(3)
O1 0.067(2) 0.0345(14) 0.0315(12) -0.0015(10) 0.0010(13) -0.0007(13)
S1 0.0751(8) 0.0387(5) 0.0349(5) -0.0020(4) 0.0017(5) 0.0010(6)
C1 0.039(2) 0.0372(19) 0.0275(16) -0.0011(15) -0.0045(17) -0.001(2)
C2 0.042(2) 0.047(2) 0.0290(16) -0.0029(15) 0.0017(19) 0.002(2)
C3 0.045(2) 0.041(2) 0.0353(17) -0.0029(15) 0.002(2) 0.006(2)
C4 0.062(3) 0.055(2) 0.046(2) -0.0172(19) 0.001(2) -0.009(3)
C5 0.054(3) 0.079(3) 0.0341(19) -0.0173(19) 0.000(2) -0.004(3)
C6 0.062(3) 0.068(3) 0.0287(18) 0.0037(17) 0.001(2) -0.002(3)
C7 0.067(3) 0.048(2) 0.0298(18) 0.0038(15) 0.000(2) -0.002(2)
C8 0.053(3) 0.054(3) 0.058(2) -0.020(2) 0.011(2) -0.009(2)
C9 0.060(3) 0.044(2) 0.0428(19) -0.0010(17) 0.0055(19) -0.005(2)
C10 0.055(3) 0.042(2) 0.0332(16) 0.0006(15) 0.001(2) -0.007(2)
C11 0.053(2) 0.036(2) 0.0276(17) 0.0057(15) 0.0027(18) -0.0016(19)
C12 0.042(3) 0.040(2) 0.0311(16) 0.0032(15) -0.0005(17) 0.0047(18)
C13 0.034(2) 0.037(2) 0.0299(16) -0.0005(14) -0.0002(17) 0.0024(18)
C14 0.046(3) 0.034(2) 0.0313(17) -0.0009(14) 0.0010(18) -0.0038(19)
C15 0.040(2) 0.039(2) 0.0320(17) 0.0009(16) -0.0019(17) -0.003(2)
C16 0.036(2) 0.045(2) 0.0244(15) 0.0028(16) 0.0005(17) -0.001(2)
C17 0.069(3) 0.049(2) 0.0342(19) 0.0046(16) -0.001(2) 0.002(3)
C18 0.082(4) 0.070(3) 0.034(2) 0.0162(19) 0.003(2) 0.014(3)
C19 0.058(3) 0.077(3) 0.0265(17) 0.0028(19) 0.0002(19) 0.006(3)
C20 0.077(3) 0.069(3) 0.0354(19) -0.0114(19) -0.004(2) 0.001(3)
C21 0.070(3) 0.053(2) 0.0315(17) 0.0028(16) -0.003(2) -0.001(3)

loop_
_atom_type_symbol
_atom_type_description
_atom_type_scat_dispersion_real
_atom_type_scat_dispersion_imag
_atom_type_scat_source
C C 0.0033 0.0016 'International Tables Vol C Tables 4.2.6.8 and 6.1.1.4'
H H 0.0000 0.0000 'International Tables Vol C Tables 4.2.6.8 and 6.1.1.4'
N N 0.0061 0.0033 'International Tables Vol C Tables 4.2.6.8 and 6.1.1.4'
O O 0.0106 0.0060 'International Tables Vol C Tables 4.2.6.8 and 6.1.1.4'
S S 0.1246 0.1234 'International Tables Vol C Tables 4.2.6.8 and 6.1.1.4'

loop_
_geom_angle_atom_site_label_1
_geom_angle_atom_site_label_2
_geom_angle_atom_site_label_3
_geom_angle
_geom_angle_site_symmetry_1
_geom_angle_site_symmetry_3
_geom_angle_publ_flag
C1 N1 C2 110.6(3) . . ?
C13 N2 C1 130.1(3) . . ?
C13 N2 H2 114.9 . . ?
C1 N2 H2 114.9 . . ?
C3 S1 C1 88.29(15) . . ?
N1 C1 N2 126.3(3) . . ?
N1 C1 S1 116.2(2) . . ?
N2 C1 S1 117.5(2) . . ?
N1 C2 C3 116.2(3) . . ?
N1 C2 C7 124.6(3) . . ?
C3 C2 C7 119.2(3) . . ?
C4 C3 C2 121.8(3) . . ?
C4 C3 S1 129.4(3) . . ?
C2 C3 S1 108.8(3) . . ?
C5 C4 C3 118.0(4) . . ?
C5 C4 H4 121.0 . . ?
C3 C4 H4 121.0 . . ?
C4 C5 C6 120.9(3) . . ?
C4 C5 H5 119.6 . . ?
C6 C5 H5 119.6 . . ?
C7 C6 C5 120.7(3) . . ?
C7 C6 H6 119.6 . . ?
C5 C6 H6 119.6 . . ?
C6 C7 C2 119.4(4) . . ?
C6 C7 H7 120.3 . . ?
C2 C7 H7 120.3 . . ?
N3 C8 C9 178.4(5) . . ?
C8 C9 C10 113.5(3) . . ?
C8 C9 H9A 108.9 . . ?
C10 C9 H9A 108.9 . . ?
C8 C9 H9B 108.9 . . ?
C10 C9 H9B 108.9 . . ?
H9A C9 H9B 107.7 . . ?
C9 C10 C11 110.6(3) . . ?
C9 C10 H10A 109.5 . . ?
C11 C10 H10A 109.5 . . ?
C9 C10 H10B 109.5 . . ?
C11 C10 H10B 109.5 . . ?
H10A C10 H10B 108.1 . . ?
C10 C11 C12 114.0(3) . . ?
C10 C11 H11A 108.7 . . ?
C12 C11 H11A 108.7 . . ?
C10 C11 H11B 108.7 . . ?
C12 C11 H11B 108.7 . . ?
H11A C11 H11B 107.6 . . ?
C13 C12 C11 113.0(3) . . ?
C13 C12 H12A 109.0 . . ?
C11 C12 H12A 109.0 . . ?
C13 C12 H12B 109.0 . . ?
C11 C12 H12B 109.0 . . ?
H12A C12 H12B 107.8 . . ?
C14 C13 N2 120.0(3) . . ?
C14 C13 C12 121.2(3) . . ?
N2 C13 C12 118.8(3) . . ?
C13 C14 C15 125.3(3) . . ?
C13 C14 H14 117.4 . . ?
C15 C14 H14 117.4 . . ?
O1 C15 C14 121.7(3) . . ?
O1 C15 C16 118.8(3) . . ?
C14 C15 C16 119.5(3) . . ?
C17 C16 C21 117.7(3) . . ?
C17 C16 C15 118.9(3) . . ?
C21 C16 C15 123.3(3) . . ?
C16 C17 C18 121.4(4) . . ?
C16 C17 H17 119.3 . . ?
C18 C17 H17 119.3 . . ?
C19 C18 C17 119.9(4) . . ?
C19 C18 H18 120.1 . . ?
C17 C18 H18 120.1 . . ?
C20 C19 C18 119.7(3) . . ?
C20 C19 H19 120.2 . . ?
C18 C19 H19 120.2 . . ?
C19 C20 C21 120.5(4) . . ?
C19 C20 H20 119.8 . . ?
C21 C20 H20 119.8 . . ?
C20 C21 C16 120.8(4) . . ?
C20 C21 H21 119.6 . . ?
C16 C21 H21 119.6 . . ?

loop_
_geom_bond_atom_site_label_1
_geom_bond_atom_site_label_2
_geom_bond_distance
_geom_bond_site_symmetry_2
_geom_bond_publ_flag
N1 C1 1.267(4) . ?
N1 C2 1.369(4) . ?
N2 C13 1.360(4) . ?
N2 C1 1.378(3) . ?
N2 H2 0.8600 . ?
N3 C8 1.115(5) . ?
O1 C15 1.233(4) . ?
S1 C3 1.733(3) . ?
S1 C1 1.744(3) . ?
C2 C3 1.375(5) . ?
C2 C7 1.376(4) . ?
C3 C4 1.372(4) . ?
C4 C5 1.368(5) . ?
C4 H4 0.9300 . ?
C5 C6 1.371(6) . ?
C5 H5 0.9300 . ?
C6 C7 1.364(5) . ?
C6 H6 0.9300 . ?
C7 H7 0.9300 . ?
C8 C9 1.446(6) . ?
C9 C10 1.500(5) . ?
C9 H9A 0.9700 . ?
C9 H9B 0.9700 . ?
C10 C11 1.502(4) . ?
C10 H10A 0.9700 . ?
C10 H10B 0.9700 . ?
C11 C12 1.519(5) . ?
C11 H11A 0.9700 . ?
C11 H11B 0.9700 . ?
C12 C13 1.495(4) . ?
C12 H12A 0.9700 . ?
C12 H12B 0.9700 . ?
C13 C14 1.344(4) . ?
C14 C15 1.424(4) . ?
C14 H14 0.9300 . ?
C15 C16 1.488(4) . ?
C16 C17 1.364(5) . ?
C16 C21 1.380(5) . ?
C17 C18 1.375(4) . ?
C17 H17 0.9300 . ?
C18 C19 1.364(5) . ?
C18 H18 0.9300 . ?
C19 C20 1.351(5) . ?
C19 H19 0.9300 . ?
C20 C21 1.374(4) . ?
C20 H20 0.9300 . ?
C21 H21 0.9300 . ?

loop_
_geom_torsion_atom_site_label_1
_geom_torsion_atom_site_label_2
_geom_torsion_atom_site_label_3
_geom_torsion_atom_site_label_4
_geom_torsion
_geom_torsion_site_symmetry_1
_geom_torsion_site_symmetry_2
_geom_torsion_site_symmetry_3
_geom_torsion_site_symmetry_4
_geom_torsion_publ_flag
C2 N1 C1 N2 -179.9(4) . . . . ?
C2 N1 C1 S1 -0.8(4) . . . . ?
C13 N2 C1 N1 14.9(7) . . . . ?
C13 N2 C1 S1 -164.2(3) . . . . ?
C3 S1 C1 N1 0.4(3) . . . . ?
C3 S1 C1 N2 179.6(3) . . . . ?
C1 N1 C2 C3 0.9(5) . . . . ?
C1 N1 C2 C7 -179.2(4) . . . . ?
N1 C2 C3 C4 179.1(4) . . . . ?
C7 C2 C3 C4 -0.9(7) . . . . ?
N1 C2 C3 S1 -0.6(5) . . . . ?
C7 C2 C3 S1 179.5(3) . . . . ?
C1 S1 C3 C4 -179.5(5) . . . . ?
C1 S1 C3 C2 0.1(3) . . . . ?
C2 C3 C4 C5 0.5(7) . . . . ?
S1 C3 C4 C5 -179.9(4) . . . . ?
C3 C4 C5 C6 0.2(7) . . . . ?
C4 C5 C6 C7 -0.5(8) . . . . ?
C5 C6 C7 C2 0.1(7) . . . . ?
N1 C2 C7 C6 -179.4(4) . . . . ?
C3 C2 C7 C6 0.5(7) . . . . ?
N3 C8 C9 C10 58(16) . . . . ?
C8 C9 C10 C11 -177.0(3) . . . . ?
C9 C10 C11 C12 178.9(3) . . . . ?
C10 C11 C12 C13 -67.1(4) . . . . ?
C1 N2 C13 C14 176.4(4) . . . . ?
C1 N2 C13 C12 -5.0(6) . . . . ?
C11 C12 C13 C14 98.9(4) . . . . ?
C11 C12 C13 N2 -79.7(4) . . . . ?
N2 C13 C14 C15 1.5(6) . . . . ?
C12 C13 C14 C15 -177.1(4) . . . . ?
C13 C14 C15 O1 -3.2(7) . . . . ?
C13 C14 C15 C16 179.4(4) . . . . ?
O1 C15 C16 C17 -2.9(6) . . . . ?
C14 C15 C16 C17 174.6(4) . . . . ?
O1 C15 C16 C21 174.7(4) . . . . ?
C14 C15 C16 C21 -7.8(6) . . . . ?
C21 C16 C17 C18 0.7(6) . . . . ?
C15 C16 C17 C18 178.4(4) . . . . ?
C16 C17 C18 C19 -0.8(7) . . . . ?
C17 C18 C19 C20 1.0(7) . . . . ?
C18 C19 C20 C21 -1.2(7) . . . . ?
C19 C20 C21 C16 1.2(8) . . . . ?
C17 C16 C21 C20 -0.9(6) . . . . ?
C15 C16 C21 C20 -178.4(4) . . . . ?
